data_7717435
loop_
_publ_author_name
'Gon&#xe7;alves, Ana C R'
'Libardi, Silvia H.'
'Borges, J&#xfa;lio C'
'Oliveira, Ronaldo J.'
'Gotzmann, Carla'
'Blacque, Olivier'
'de Albuquerque, Sergio'
'Lopes, Carla D.'
'Alberto, Roger'
'Maia, Pedro I. S.'

_publ_section_title
;
 Rhenium(I) and technetium(I) complexes with megazol derivatives: towards
 the development of a theranostic platform for Chagas disease.
;
_journal_issue 48
_journal_name_full 'Dalton transactions (Cambridge, England : 2003)'
_journal_page_first 19153
_journal_page_last 19165
_journal_paper_doi 10.1039/d4dt02714k
_journal_volume 53
_journal_year 2024
_chemical_formula_moiety 'C9 H6 Br N6 O5 Re S, C3 H6 O'
_chemical_formula_sum 'C12 H12 Br N6 O6 Re S'
_chemical_formula_weight 634.45
_chemical_name_common '[ReBr(CO)3(LH,H)]'
_chemical_name_systematic
'(5-(1-methyl-5-nitro-1H-imidazol-2-yl)-1,3,4-thiadiazol-2-amine)bromotricarbonylrhenium(I) acetone solvate'
_space_group_crystal_system orthorhombic
_space_group_IT_number 29
_space_group_name_Hall 'P 2c -2ac'
_space_group_name_H-M_alt 'P c a 21'
_atom_sites_solution_hydrogens mixed
_audit_creation_date 2024-06-23
_audit_creation_method
;
Olex2 1.5
(compiled 2023.08.24 svn.re1ec1418 for OlexSys, GUI svn.r6817)
;
_audit_update_record
;
2024-06-28 deposited with the CCDC.	2024-11-01 downloaded from the CCDC.
;
_cell_angle_alpha 90
_cell_angle_beta 90
_cell_angle_gamma 90
_cell_formula_units_Z 4
_cell_length_a 14.8493(2)
_cell_length_b 11.36270(10)
_cell_length_c 11.34830(10)
_cell_measurement_reflns_used 15740
_cell_measurement_temperature 160.00(10)
_cell_measurement_theta_max 78.1750
_cell_measurement_theta_min 3.8990
_cell_volume 1914.78(4)
_computing_cell_refinement 'CrysAlisPro 1.171.39.46 (Rigaku OD, 2018)'
_computing_data_collection 'CrysAlisPro 1.171.39.46 (Rigaku OD, 2018)'
_computing_data_reduction 'CrysAlisPro 1.171.39.46 (Rigaku OD, 2018)'
_computing_molecular_graphics 'Olex2 1.5 (Dolomanov et al., 2009)'
_computing_publication_material 'Olex2 1.5 (Dolomanov et al., 2009)'
_computing_structure_refinement 'SHELXL 2016/4 (Sheldrick, 2015)'
_computing_structure_solution 'SHELXT  (Sheldrick, 2015)'
_diffrn_ambient_environment N~2~
_diffrn_ambient_temperature 160.00(10)
_diffrn_detector 'CCD plate'
_diffrn_detector_type 'Pilatus 200K'
_diffrn_measured_fraction_theta_full 0.992
_diffrn_measured_fraction_theta_max 0.992
_diffrn_measurement_details
;
List of Runs (angles in degrees, time in seconds):

  # Type    Start    End  Width  t~exp~   \w     \q     \k     \f   Frames
#--------------------------------------------------------------------------
  1  \w    -61.00  25.00   0.50   10.00    --  -51.66  38.00 120.00  172
  2  \w     -6.00  80.00   0.50   10.00    --    8.00  59.00 148.61  172
  3  \w     12.00  98.00   0.50   20.00    --   84.00 -59.00  47.95  172
  4  \w     28.00  69.00   0.50   20.00    --  105.75 -30.00 -60.00   82
  5  \w     30.00  77.00   0.50   20.00    --  105.75 -45.00-120.00   94
  6  \w     33.00  93.00   0.50   20.00    --  105.75 -56.00-138.50  120
  7  \w     28.00  69.00   0.50   20.00    --  105.75 -30.00 -90.00   82
  8  \w     28.00  69.00   0.50   20.00    --  105.75 -30.00 -30.00   82
  9  \w     34.00 121.00   0.50   20.00    --  105.75 -60.00  27.82  174
 10  \w     33.00  91.00   0.50   20.00    --  105.75 -55.00 112.00  116
 11  \w     34.00 121.00   0.50   20.00    --  105.75 -60.00  10.11  174
 12  \w     30.00  77.00   0.50   20.00    --  105.75 -45.00 -90.00   94
 13  \w     34.00  98.00   0.50   20.00    --  105.75 -58.00 -32.13  128
 14  \w     28.00  69.00   0.50   20.00    --  105.75 -30.00  30.00   82
 15  \w     28.00  69.00   0.50   20.00    --  105.75 -30.00  90.00   82
 16  \w     26.00 116.00   0.50   20.00    --  105.75 -15.00 150.00  180
 17  \w     34.00 121.00   0.50   20.00    --  105.75 -60.00  65.48  174
 18  \w     34.00 121.00   0.50   20.00    --  105.75 -60.00  89.06  174
 19  \w     53.00 139.00   0.50   10.00    --   68.00  60.00-177.66  172
 20  \w   -132.00 -46.00   0.50   10.00    --  -60.00 -59.00 -31.09  172
 21  \w   -137.00 -51.00   0.50   10.00    --  -64.00 -55.00  69.78  172
;
_diffrn_measurement_device 'four-circle diffractometer'
_diffrn_measurement_device_type 'XtaLAB Synergy, Dualflex, Pilatus 200K'
_diffrn_measurement_method '\w scans'
_diffrn_orient_matrix_type 'CrysAlisPro convention (1999,Acta A55,543-557)'
_diffrn_orient_matrix_UB_11 0.0116834000
_diffrn_orient_matrix_UB_12 0.1346046000
_diffrn_orient_matrix_UB_13 -0.0056597000
_diffrn_orient_matrix_UB_21 -0.0256483000
_diffrn_orient_matrix_UB_22 -0.0018000000
_diffrn_orient_matrix_UB_23 -0.1315295000
_diffrn_orient_matrix_UB_31 -0.0998359000
_diffrn_orient_matrix_UB_32 0.0162792000
_diffrn_orient_matrix_UB_33 0.0330971000
_diffrn_radiation_monochromator mirror
_diffrn_radiation_probe x-ray
_diffrn_radiation_type 'Cu K\a'
_diffrn_radiation_wavelength 1.54184
_diffrn_reflns_av_R_equivalents 0.0326
_diffrn_reflns_av_unetI/netI 0.0209
_diffrn_reflns_Laue_measured_fraction_full 0.992
_diffrn_reflns_Laue_measured_fraction_max 0.992
_diffrn_reflns_limit_h_max 15
_diffrn_reflns_limit_h_min -17
_diffrn_reflns_limit_k_max 13
_diffrn_reflns_limit_k_min -13
_diffrn_reflns_limit_l_max 13
_diffrn_reflns_limit_l_min -13
_diffrn_reflns_number 17726
_diffrn_reflns_point_group_measured_fraction_full 0.942
_diffrn_reflns_point_group_measured_fraction_max 0.939
_diffrn_reflns_theta_full 67.684
_diffrn_reflns_theta_max 68.242
_diffrn_reflns_theta_min 4.901
_diffrn_source 'micro-focus sealed X-ray tube'
_diffrn_source_type 'PhotonJet (Cu) X-ray Source'
_exptl_absorpt_coefficient_mu 16.277
_exptl_absorpt_correction_T_max 0.771
_exptl_absorpt_correction_T_min 0.274
_exptl_absorpt_correction_type analytical
_exptl_absorpt_process_details
;
CrysAlisPro 1.171.39.46 (Rigaku Oxford Diffraction, 2018)
Analytical numeric absorption correction using a multifaceted crystal
			model based on expressions derived by R.C. Clark & J.S. Reid.
(Clark, R. C. & Reid, J. S. (1995). Acta Cryst. A51, 887-897)
Empirical absorption correction using spherical harmonics,
 implemented in SCALE3 ABSPACK scaling algorithm.
;
_exptl_crystal_colour yellow
_exptl_crystal_colour_primary yellow
_exptl_crystal_density_diffrn 2.201
_exptl_crystal_description prism
_exptl_crystal_F_000 1200
_exptl_crystal_size_max 0.13
_exptl_crystal_size_mid 0.06
_exptl_crystal_size_min 0.02
_refine_diff_density_max 1.561
_refine_diff_density_min -0.810
_refine_diff_density_rms 0.084
_refine_ls_abs_structure_details
;
 Flack x determined using 1370 quotients [(I+)-(I-)]/[(I+)+(I-)]
 (Parsons, Flack and Wagner, Acta Cryst. B69 (2013) 249-259).
;
_refine_ls_abs_structure_Flack -0.032(9)
_refine_ls_extinction_method none
_refine_ls_goodness_of_fit_ref 1.084
_refine_ls_hydrogen_treatment mixed
_refine_ls_matrix_type full
_refine_ls_number_parameters 255
_refine_ls_number_reflns 3301
_refine_ls_number_restraints 13
_refine_ls_restrained_S_all 1.099
_refine_ls_R_factor_all 0.0220
_refine_ls_R_factor_gt 0.0211
_refine_ls_shift/su_max 0.001
_refine_ls_shift/su_mean 0.000
_refine_ls_structure_factor_coef Fsqd
_refine_ls_weighting_details 'w=1/[\s^2^(Fo^2^)+(0.0420P)^2^] where P=(Fo^2^+2Fc^2^)/3'
_refine_ls_weighting_scheme calc
_refine_ls_wR_factor_gt 0.0555
_refine_ls_wR_factor_ref 0.0558
_reflns_Friedel_coverage 0.792
_reflns_Friedel_fraction_full 0.885
_reflns_Friedel_fraction_max 0.879
_reflns_number_gt 3187
_reflns_number_total 3301
_reflns_threshold_expression 'I > 2\s(I)'
_cod_data_source_file d4dt02714k2.cif
_cod_data_source_block 5
_cod_depositor_comments 'Adding full bibliography for 7717431--7717436.cif.'
_cod_database_code 7717435
_shelx_shelxl_version_number 2016/4
_chemical_oxdiff_formula 'C12 H12 Br N6 O6 Re S'
_chemical_oxdiff_usercomment 'EB04 complex yellow crystal'
_shelx_space_group_comment
;
The symmetry employed for this shelxl refinement is uniquely defined
by the following loop, which should always be used as a source of
symmetry information in preference to the above space-group names.
They are only intended as comments.
;
_shelx_estimated_absorpt_t_max 0.737
_shelx_estimated_absorpt_t_min 0.226
_olex2_refinement_description
;
1. Fixed Uiso
 At 1.2 times of:
  All C(H) groups
 At 1.5 times of:
  All C(H,H,H) groups
2. Uiso/Uaniso restraints and constraints
C22 \\sim C21 \\sim C23: within 2A with sigma of 0.005 and sigma for terminal
atoms of 0.01 within 2A
3.a Aromatic/amide H refined with riding coordinates:
 C2(H2)
3.b Idealised Me refined as rotating group:
 C3(H3A,H3B,H3C), C22(H22A,H22B,H22C), C23(H23A,H23B,H23C)
;
_olex2_submission_special_instructions 'No special instructions were received'
_oxdiff_exptl_absorpt_empirical_details
;
Empirical correction (ABSPACK) includes:
- Absorption correction using spherical harmonics
- Frame scaling
- Detector area scaling
- B-factor correction
;
_oxdiff_exptl_absorpt_empirical_full_max 1.518
_oxdiff_exptl_absorpt_empirical_full_min 0.626

loop_
_space_group_symop_operation_xyz
'x, y, z'
'-x, -y, z+1/2'
'-x+1/2, y, z+1/2'
'x+1/2, -y, z'

loop_
_atom_site_label
_atom_site_type_symbol
_atom_site_fract_x
_atom_site_fract_y
_atom_site_fract_z
_atom_site_U_iso_or_equiv
_atom_site_adp_type
_atom_site_occupancy
_atom_site_site_symmetry_order
_atom_site_calc_flag
_atom_site_refinement_flags_posn
_atom_site_refinement_flags_adp
_atom_site_refinement_flags_occupancy
_atom_site_disorder_assembly
_atom_site_disorder_group
Br1 Br 0.39947(4) 0.14394(6) -0.14838(6) 0.03289(15) Uani 1 1 d . . . . .
C12 C 0.3389(5) 0.2325(6) 0.1236(6) 0.0332(14) Uani 1 1 d . . . . .
C11 C 0.4900(5) 0.3334(5) 0.0354(6) 0.0323(16) Uani 1 1 d . . . . .
C13 C 0.4984(5) 0.1877(5) 0.2296(6) 0.0299(14) Uani 1 1 d . . . . .
C6 C 0.7109(4) 0.0768(6) -0.0727(5) 0.0275(13) Uani 1 1 d . . . . .
C5 C 0.5828(4) -0.0216(5) 0.0098(5) 0.0247(12) Uani 1 1 d . . . . .
C4 C 0.5062(4) -0.0823(5) 0.0600(6) 0.0242(11) Uani 1 1 d . . . . .
C1 C 0.4088(5) -0.2006(6) 0.1389(5) 0.0305(14) Uani 1 1 d . . . . .
C2 C 0.3745(4) -0.0897(6) 0.1426(5) 0.0272(13) Uani 1 1 d . . . . .
H2 H 0.318755 -0.068368 0.173216 0.033 Uiso 1 1 calc R U . . .
C3 C 0.5543(4) -0.2935(6) 0.0585(9) 0.0340(15) Uani 1 1 d . . . . .
H3A H 0.601380 -0.265391 0.007819 0.051 Uiso 1 1 calc R U . . .
H3B H 0.522034 -0.355622 0.019710 0.051 Uiso 1 1 calc R U . . .
H3C H 0.580018 -0.322683 0.130339 0.051 Uiso 1 1 calc R U . . .
N4 N 0.5762(4) 0.0927(5) 0.0058(5) 0.0259(10) Uani 1 1 d . . . . .
N5 N 0.6482(4) 0.1517(5) -0.0410(5) 0.0295(12) Uani 1 1 d . . . . .
N6 N 0.7882(4) 0.1082(5) -0.1235(5) 0.0359(14) Uani 1 1 d . . . . .
N3 N 0.4362(3) -0.0147(4) 0.0933(4) 0.0243(11) Uani 1 1 d . . . . .
N2 N 0.4919(4) -0.1962(4) 0.0854(6) 0.0276(12) Uani 1 1 d . . . . .
N1 N 0.3687(5) -0.3052(6) 0.1839(6) 0.0378(15) Uani 1 1 d . . . . .
O12 O 0.2723(3) 0.2689(5) 0.1578(5) 0.0509(14) Uani 1 1 d . . . . .
O11 O 0.5126(4) 0.4261(5) 0.0136(6) 0.0524(14) Uani 1 1 d . . . . .
O13 O 0.5216(4) 0.1944(5) 0.3211(5) 0.0467(13) Uani 1 1 d . . . . .
O1 O 0.4141(5) -0.3941(5) 0.1952(6) 0.0557(15) Uani 1 1 d . . . . .
O2 O 0.2881(4) -0.2975(5) 0.2093(6) 0.0470(13) Uani 1 1 d . . . . .
Re1 Re 0.45364(2) 0.17404(2) 0.06995(4) 0.02450(10) Uani 1 1 d . . . . .
S1 S 0.68315(11) -0.07286(13) -0.04734(14) 0.0296(3) Uani 1 1 d . . . . .
C21 C 0.3149(6) -0.4457(7) -0.1084(7) 0.0434(17) Uani 1 1 d . U . . .
C22 C 0.2360(9) -0.5110(12) -0.0672(12) 0.088(3) Uani 1 1 d . U . . .
H22A H 0.255270 -0.579968 -0.025403 0.132 Uiso 1 1 calc R U . . .
H22B H 0.199954 -0.533835 -0.133618 0.132 Uiso 1 1 calc R U . . .
H22C H 0.201052 -0.461983 -0.015697 0.132 Uiso 1 1 calc R U . . .
C23 C 0.3638(8) -0.4974(9) -0.2080(9) 0.068(2) Uani 1 1 d . U . . .
H23A H 0.333480 -0.477988 -0.280175 0.102 Uiso 1 1 calc R U . . .
H23B H 0.365950 -0.581354 -0.199143 0.102 Uiso 1 1 calc R U . . .
H23C H 0.424006 -0.466635 -0.210014 0.102 Uiso 1 1 calc R U . . .
O21 O 0.3394(5) -0.3547(6) -0.0628(6) 0.0581(16) Uani 1 1 d . . . . .
H6A H 0.788(10) 0.191(13) -0.128(17) 0.13(6) Uiso 1 1 d . . . . .
H6B H 0.836(8) 0.063(10) -0.134(10) 0.08(3) Uiso 1 1 d . . . . .

loop_
_atom_site_aniso_label
_atom_site_aniso_U_11
_atom_site_aniso_U_22
_atom_site_aniso_U_33
_atom_site_aniso_U_23
_atom_site_aniso_U_13
_atom_site_aniso_U_12
Br1 0.0345(3) 0.0413(3) 0.0229(3) 0.0041(3) -0.0004(3) -0.0034(3)
C12 0.035(4) 0.034(3) 0.030(3) -0.001(3) 0.001(3) -0.005(3)
C11 0.033(4) 0.025(3) 0.039(4) 0.000(2) 0.000(3) -0.001(2)
C13 0.033(4) 0.028(3) 0.029(4) -0.006(2) 0.009(3) -0.002(2)
C6 0.024(3) 0.031(3) 0.027(3) 0.004(2) -0.001(2) 0.001(2)
C5 0.025(3) 0.027(3) 0.022(3) 0.002(2) 0.000(2) 0.002(2)
C4 0.027(3) 0.029(3) 0.016(3) -0.002(3) 0.000(3) -0.003(2)
C1 0.038(4) 0.037(3) 0.017(3) 0.002(3) -0.002(2) -0.011(3)
C2 0.027(3) 0.038(3) 0.017(3) 0.003(2) 0.001(2) -0.002(2)
C3 0.039(3) 0.028(3) 0.035(4) 0.001(4) 0.000(3) 0.002(2)
N4 0.021(2) 0.032(3) 0.025(2) 0.002(2) 0.004(2) 0.000(2)
N5 0.026(3) 0.030(2) 0.032(3) 0.004(2) 0.002(2) -0.002(2)
N6 0.027(3) 0.036(3) 0.045(4) 0.009(3) 0.010(3) -0.001(2)
N3 0.024(2) 0.029(2) 0.020(3) 0.005(2) -0.0011(18) -0.0050(18)
N2 0.030(3) 0.029(2) 0.024(3) 0.000(2) -0.002(2) -0.0008(19)
N1 0.051(4) 0.034(3) 0.029(3) 0.001(3) 0.012(3) -0.009(3)
O12 0.030(3) 0.063(4) 0.060(3) -0.013(3) 0.010(2) 0.009(2)
O11 0.064(4) 0.031(3) 0.063(4) 0.001(2) 0.002(3) -0.005(2)
O13 0.042(3) 0.061(3) 0.037(4) -0.002(2) -0.006(3) -0.003(3)
O1 0.062(4) 0.039(3) 0.066(4) 0.016(3) 0.009(3) -0.004(3)
O2 0.043(3) 0.047(3) 0.051(3) -0.002(3) 0.018(3) -0.012(2)
Re1 0.02482(16) 0.02649(15) 0.02218(15) 0.00019(13) 0.00105(13) 0.00077(8)
S1 0.0256(7) 0.0287(7) 0.0345(8) 0.0032(6) 0.0039(6) 0.0024(6)
C21 0.047(4) 0.047(4) 0.036(4) 0.003(3) -0.005(3) 0.000(3)
C22 0.080(7) 0.112(8) 0.072(6) 0.023(6) 0.002(6) -0.025(6)
C23 0.069(6) 0.076(6) 0.058(5) -0.023(5) -0.005(5) 0.020(5)
O21 0.077(5) 0.049(3) 0.048(4) -0.015(3) -0.006(3) 0.005(3)

loop_
_atom_type_symbol
_atom_type_description
_atom_type_scat_dispersion_real
_atom_type_scat_dispersion_imag
_atom_type_scat_source
C C 0.0181 0.0091 'International Tables Vol C Tables 4.2.6.8 and 6.1.1.4'
H H 0.0000 0.0000 'International Tables Vol C Tables 4.2.6.8 and 6.1.1.4'
Br Br -0.6763 1.2805 'International Tables Vol C Tables 4.2.6.8 and 6.1.1.4'
N N 0.0311 0.0180 'International Tables Vol C Tables 4.2.6.8 and 6.1.1.4'
O O 0.0492 0.0322 'International Tables Vol C Tables 4.2.6.8 and 6.1.1.4'
Re Re -5.2083 5.8923 'International Tables Vol C Tables 4.2.6.8 and 6.1.1.4'
S S 0.3331 0.5567 'International Tables Vol C Tables 4.2.6.8 and 6.1.1.4'

loop_
_exptl_crystal_face_index_h
_exptl_crystal_face_index_k
_exptl_crystal_face_index_l
_exptl_crystal_face_perp_dist
0 -1 0 0.0072
0 1 0 0.0092
1 0 0 0.0300
-1 0 0 0.0300
0 0 -1 0.0640
5 0 4 0.0495
-5 1 4 0.0482
5 1 -2 0.0387
0 -5 -3 0.0293

loop_
_geom_angle_atom_site_label_1
_geom_angle_atom_site_label_2
_geom_angle_atom_site_label_3
_geom_angle
_geom_angle_site_symmetry_1
_geom_angle_site_symmetry_3
_geom_angle_publ_flag
O12 C12 Re1 178.0(6) . . ?
O11 C11 Re1 178.6(7) . . ?
O13 C13 Re1 178.1(7) . . ?
N5 C6 N6 123.8(6) . . ?
N5 C6 S1 114.4(5) . . ?
N6 C6 S1 121.8(5) . . ?
C4 C5 S1 131.7(5) . . ?
N4 C5 C4 115.4(5) . . ?
N4 C5 S1 112.8(5) . . ?
N3 C4 C5 116.4(5) . . ?
N2 C4 C5 132.0(5) . . ?
N2 C4 N3 111.5(5) . . ?
C2 C1 N2 108.4(5) . . ?
C2 C1 N1 127.3(6) . . ?
N2 C1 N1 124.3(6) . . ?
C1 C2 H2 125.9 . . ?
C1 C2 N3 108.3(6) . . ?
N3 C2 H2 125.9 . . ?
H3A C3 H3B 109.5 . . ?
H3A C3 H3C 109.5 . . ?
H3B C3 H3C 109.5 . . ?
N2 C3 H3A 109.5 . . ?
N2 C3 H3B 109.5 . . ?
N2 C3 H3C 109.5 . . ?
C5 N4 N5 116.3(5) . . ?
C5 N4 Re1 118.5(4) . . ?
N5 N4 Re1 125.2(4) . . ?
C6 N5 N4 110.0(5) . . ?
C6 N6 H6A 107(10) . . ?
C6 N6 H6B 126(8) . . ?
H6A N6 H6B 125(10) . . ?
C4 N3 C2 106.0(5) . . ?
C4 N3 Re1 115.9(4) . . ?
C2 N3 Re1 137.9(4) . . ?
C4 N2 C1 105.8(5) . . ?
C4 N2 C3 125.3(6) . . ?
C1 N2 C3 128.9(5) . . ?
O1 N1 C1 119.9(7) . . ?
O1 N1 O2 124.7(7) . . ?
O2 N1 C1 115.4(7) . . ?
C12 Re1 Br1 94.1(2) . . ?
C12 Re1 C11 89.3(3) . . ?
C12 Re1 C13 88.9(3) . . ?
C12 Re1 N4 174.5(2) . . ?
C12 Re1 N3 101.3(2) . . ?
C11 Re1 Br1 90.9(2) . . ?
C11 Re1 C13 91.1(3) . . ?
C11 Re1 N4 95.6(3) . . ?
C11 Re1 N3 169.3(3) . . ?
C13 Re1 Br1 176.41(19) . . ?
C13 Re1 N4 93.5(2) . . ?
C13 Re1 N3 90.4(2) . . ?
N4 Re1 Br1 83.38(15) . . ?
N4 Re1 N3 73.76(18) . . ?
N3 Re1 Br1 87.14(12) . . ?
C5 S1 C6 86.5(3) . . ?
C22 C21 C23 116.1(9) . . ?
O21 C21 C22 122.4(9) . . ?
O21 C21 C23 121.5(9) . . ?
C21 C22 H22A 109.5 . . ?
C21 C22 H22B 109.5 . . ?
C21 C22 H22C 109.5 . . ?
H22A C22 H22B 109.5 . . ?
H22A C22 H22C 109.5 . . ?
H22B C22 H22C 109.5 . . ?
C21 C23 H23A 109.5 . . ?
C21 C23 H23B 109.5 . . ?
C21 C23 H23C 109.5 . . ?
H23A C23 H23B 109.5 . . ?
H23A C23 H23C 109.5 . . ?
H23B C23 H23C 109.5 . . ?

loop_
_geom_bond_atom_site_label_1
_geom_bond_atom_site_label_2
_geom_bond_distance
_geom_bond_site_symmetry_2
_geom_bond_publ_flag
Br1 Re1 2.6274(8) . ?
C12 O12 1.140(9) . ?
C12 Re1 1.927(7) . ?
C11 O11 1.133(8) . ?
C11 Re1 1.930(6) . ?
C13 O13 1.097(9) . ?
C13 Re1 1.936(7) . ?
C6 N5 1.312(9) . ?
C6 N6 1.333(8) . ?
C6 S1 1.773(7) . ?
C5 C4 1.447(8) . ?
C5 N4 1.303(8) . ?
C5 S1 1.726(6) . ?
C4 N3 1.347(8) . ?
C4 N2 1.343(8) . ?
C1 C2 1.360(10) . ?
C1 N2 1.376(10) . ?
C1 N1 1.424(9) . ?
C2 H2 0.9300 . ?
C2 N3 1.371(8) . ?
C3 H3A 0.9600 . ?
C3 H3B 0.9600 . ?
C3 H3C 0.9600 . ?
C3 N2 1.474(8) . ?
N4 N5 1.369(8) . ?
N4 Re1 2.168(5) . ?
N6 H6A 0.94(15) . ?
N6 H6B 0.88(12) . ?
N3 Re1 2.177(5) . ?
N1 O1 1.221(9) . ?
N1 O2 1.234(9) . ?
C21 C22 1.463(14) . ?
C21 C23 1.467(12) . ?
C21 O21 1.212(10) . ?
C22 H22A 0.9600 . ?
C22 H22B 0.9600 . ?
C22 H22C 0.9600 . ?
C23 H23A 0.9600 . ?
C23 H23B 0.9600 . ?
C23 H23C 0.9600 . ?

loop_
_geom_torsion_atom_site_label_1
_geom_torsion_atom_site_label_2
_geom_torsion_atom_site_label_3
_geom_torsion_atom_site_label_4
_geom_torsion
_geom_torsion_site_symmetry_1
_geom_torsion_site_symmetry_2
_geom_torsion_site_symmetry_3
_geom_torsion_site_symmetry_4
_geom_torsion_publ_flag
C5 C4 N3 C2 -177.3(6) . . . . ?
C5 C4 N3 Re1 -1.9(7) . . . . ?
C5 C4 N2 C1 176.1(7) . . . . ?
C5 C4 N2 C3 -4.4(13) . . . . ?
C5 N4 N5 C6 -0.1(8) . . . . ?
C4 C5 N4 N5 179.7(6) . . . . ?
C4 C5 N4 Re1 -1.2(8) . . . . ?
C4 C5 S1 C6 -179.5(7) . . . . ?
C1 C2 N3 C4 0.5(7) . . . . ?
C1 C2 N3 Re1 -173.3(4) . . . . ?
C2 C1 N2 C4 1.1(8) . . . . ?
C2 C1 N2 C3 -178.4(7) . . . . ?
C2 C1 N1 O1 -165.7(7) . . . . ?
C2 C1 N1 O2 14.1(10) . . . . ?
N4 C5 C4 N3 2.0(9) . . . . ?
N4 C5 C4 N2 -174.8(7) . . . . ?
N4 C5 S1 C6 0.6(5) . . . . ?
N5 C6 S1 C5 -0.8(5) . . . . ?
N6 C6 N5 N4 178.4(6) . . . . ?
N6 C6 S1 C5 -178.6(6) . . . . ?
N3 C4 N2 C1 -0.8(8) . . . . ?
N3 C4 N2 C3 178.7(7) . . . . ?
N2 C4 N3 C2 0.2(8) . . . . ?
N2 C4 N3 Re1 175.6(5) . . . . ?
N2 C1 C2 N3 -1.0(7) . . . . ?
N2 C1 N1 O1 12.9(11) . . . . ?
N2 C1 N1 O2 -167.3(7) . . . . ?
N1 C1 C2 N3 177.8(6) . . . . ?
N1 C1 N2 C4 -177.8(6) . . . . ?
N1 C1 N2 C3 2.8(12) . . . . ?
Re1 N4 N5 C6 -179.2(4) . . . . ?
S1 C6 N5 N4 0.7(7) . . . . ?
S1 C5 C4 N3 -177.8(5) . . . . ?
S1 C5 C4 N2 5.4(12) . . . . ?
S1 C5 N4 N5 -0.4(7) . . . . ?
S1 C5 N4 Re1 178.7(3) . . . . ?

loop_
_exptl_oxdiff_crystal_face_indexfrac_h
_exptl_oxdiff_crystal_face_indexfrac_k
_exptl_oxdiff_crystal_face_indexfrac_l
_exptl_oxdiff_crystal_face_x
_exptl_oxdiff_crystal_face_y
_exptl_oxdiff_crystal_face_z
-0.0010 -0.9995 0.0002 -0.1345 0.0018 -0.0162
0.0010 0.9995 -0.0002 0.1345 -0.0018 0.0162
1.0008 -0.0006 0.0011 0.0116 -0.0258 -0.0999
-1.0008 0.0006 -0.0011 -0.0116 0.0258 0.0999
0.0030 0.0002 -1.0000 0.0057 0.1314 -0.0334
4.9920 -0.0038 4.0052 0.0351 -0.6548 -0.3659
-5.0154 1.0016 3.9943 0.0536 -0.3985 0.6492
5.0113 0.9969 -1.9948 0.2040 0.1320 -0.5501
0.0042 -4.9968 -2.9988 -0.6556 0.4033 -0.1810
